data_4128167
loop_
_publ_author_name
'Cao, Chen-Chen'
'Chen, Cheng-Xia'
'Wei, Zhang-Wen'
'Qiu, Qian-Feng'
'Zhu, Neng-Xiu'
'Xiong, Yang-Yang'
'Jiang, Ji-Jun'
'Wang, Dawei'
'Su, Cheng-Yong'

_publ_section_title
;
 Catalysis through Dynamic Spacer Installation of Multivariate
 Functionalities in Metal-Organic Frameworks.
;
_journal_issue 6
_journal_name_full 'Journal of the American Chemical Society'
_journal_page_first 2589
_journal_page_last 2593
_journal_paper_doi 10.1021/jacs.8b12372
_journal_volume 141
_journal_year 2019
_chemical_formula_moiety 'C96 H43 F24 N3 O32 Zr6'
_chemical_formula_sum 'C96 H43 F24 N3 O32 Zr6'
_chemical_formula_weight 2753.65
_chemical_name_common LIFM-80
_space_group_crystal_system tetragonal
_space_group_IT_number 131
_space_group_name_Hall '-P 4c 2'
_space_group_name_H-M_alt 'P 42/m m c'
_symmetry_space_group_name_Hall '-P 4c 2'
_symmetry_space_group_name_H-M 'P 42/m m c'
_atom_sites_solution_hydrogens mixed
_audit_creation_method SHELXL-2014/7
_cell_angle_alpha 90
_cell_angle_beta 90
_cell_angle_gamma 90
_cell_formula_units_Z 2
_cell_length_a 23.0470(12)
_cell_length_b 23.0470(12)
_cell_length_c 18.6989(15)
_cell_measurement_reflns_used 1247
_cell_measurement_temperature 173(2)
_cell_measurement_theta_max 51.4760
_cell_measurement_theta_min 4.2750
_cell_volume 9932.2(11)
_computing_structure_refinement 'SHELXL-2014/7 (Sheldrick, 2014)'
_computing_structure_solution 'SHELXL-2014/7 (Sheldrick, 2014)'
_diffrn_ambient_temperature 173(2)
_diffrn_detector 'CCD plate'
_diffrn_detector_area_resol_mean 10.6525
_diffrn_detector_type Atlas
_diffrn_measured_fraction_theta_full 0.983
_diffrn_measured_fraction_theta_max 0.952
_diffrn_measurement_device 'four-circle diffractometer'
_diffrn_measurement_device_type 'SuperNova, Dual, Cu at zero, Atlas'
_diffrn_measurement_method '\w scans'
_diffrn_radiation_monochromator mirror
_diffrn_radiation_type CuK\a
_diffrn_radiation_wavelength 1.54184
_diffrn_reflns_av_R_equivalents 0.1336
_diffrn_reflns_av_unetI/netI 0.1270
_diffrn_reflns_Laue_measured_fraction_full 0.983
_diffrn_reflns_Laue_measured_fraction_max 0.952
_diffrn_reflns_limit_h_max 14
_diffrn_reflns_limit_h_min -27
_diffrn_reflns_limit_k_max 27
_diffrn_reflns_limit_k_min -20
_diffrn_reflns_limit_l_max 21
_diffrn_reflns_limit_l_min -13
_diffrn_reflns_number 16243
_diffrn_reflns_point_group_measured_fraction_full 0.983
_diffrn_reflns_point_group_measured_fraction_max 0.952
_diffrn_reflns_theta_full 67.684
_diffrn_reflns_theta_max 73.242
_diffrn_reflns_theta_min 3.836
_diffrn_source 'micro-focus sealed X-ray tube'
_diffrn_source_type 'SuperNova (Cu) X-ray Source'
_exptl_absorpt_coefficient_mu 3.074
_exptl_absorpt_correction_T_max 1.00000
_exptl_absorpt_correction_T_min 0.53267
_exptl_absorpt_correction_type multi-scan
_exptl_absorpt_process_details
;
CrysAlisPro 1.171.38.43 (Rigaku Oxford Diffraction, 2015)
Empirical absorption correction using spherical harmonics,
 implemented in SCALE3 ABSPACK scaling algorithm.
;
_exptl_crystal_colour Colorless
_exptl_crystal_density_diffrn 0.921
_exptl_crystal_description Block
_exptl_crystal_F_000 2704
_exptl_crystal_size_max 0.1
_exptl_crystal_size_mid 0.1
_exptl_crystal_size_min 0.1
_refine_diff_density_max 1.523
_refine_diff_density_min -1.785
_refine_diff_density_rms 0.140
_refine_ls_extinction_method none
_refine_ls_goodness_of_fit_ref 0.960
_refine_ls_hydrogen_treatment mixed
_refine_ls_matrix_type full
_refine_ls_number_parameters 289
_refine_ls_number_reflns 5157
_refine_ls_number_restraints 442
_refine_ls_restrained_S_all 1.052
_refine_ls_R_factor_all 0.1774
_refine_ls_R_factor_gt 0.1173
_refine_ls_shift/su_max 0.000
_refine_ls_shift/su_mean 0.000
_refine_ls_structure_factor_coef Fsqd
_refine_ls_weighting_details 'w=1/[\s^2^(Fo^2^)+(0.1200P)^2^+80.0000P] where P=(Fo^2^+2Fc^2^)/3'
_refine_ls_weighting_scheme calc
_refine_ls_wR_factor_gt 0.2937
_refine_ls_wR_factor_ref 0.3377
_reflns_Friedel_coverage 0.000
_reflns_number_gt 2290
_reflns_number_total 5157
_reflns_threshold_expression 'I > 2\s(I)'
_cod_data_source_file LIFM-80-solved.cif
_cod_data_source_block LIFM-80
_cod_original_cell_volume 9932.2(13)
_cod_database_code 4128167
_shelx_shelxl_version_number 2014/7
_shelx_space_group_comment
;
The symmetry employed for this shelxl refinement is uniquely defined
by the following loop, which should always be used as a source of
symmetry information in preference to the above space-group names.
They are only intended as comments.
;
_oxdiff_exptl_absorpt_empirical_full_min 0.766
_oxdiff_exptl_absorpt_empirical_full_max 1.634
_oxdiff_exptl_absorpt_empirical_details
;
Empirical correction (ABSPACK) includes:
- Absorption correction using spherical harmonics
- Frame scaling
- Detector area scaling
;

loop_
_space_group_symop_operation_xyz
'x, y, z'
'-y, x, z+1/2'
'-x, -y, z'
'y, -x, z+1/2'
'x, -y, -z'
'-x, y, -z'
'y, x, -z+1/2'
'-y, -x, -z+1/2'
'-x, -y, -z'
'y, -x, -z-1/2'
'x, y, -z'
'-y, x, -z-1/2'
'-x, y, z'
'x, -y, z'
'-y, -x, z-1/2'
'y, x, z-1/2'

loop_
_atom_site_label
_atom_site_type_symbol
_atom_site_fract_x
_atom_site_fract_y
_atom_site_fract_z
_atom_site_U_iso_or_equiv
_atom_site_adp_type
_atom_site_occupancy
_atom_site_site_symmetry_order
_atom_site_calc_flag
_atom_site_refinement_flags_posn
_atom_site_refinement_flags_adp
_atom_site_refinement_flags_occupancy
_atom_site_disorder_assembly
_atom_site_disorder_group
Zr1 Zr 0.07541(5) 0.5000 0.40702(6) 0.0660(5) Uani 1 2 d S TU P . .
Zr2 Zr 0.0000 0.39127(10) 0.5000 0.0739(6) Uani 1 4 d S TU P . .
F1 F 0.2769(14) 0.3567(13) 0.2060(17) 0.402(11) Uani 0.444(7) 1 d D U P A 1
F2A F 0.1150(13) 0.1561(11) 0.4054(16) 0.399(11) Uani 0.556(7) 1 d D U P A 2
F3 F 0.2152(11) 0.3206(19) 0.1300(10) 0.393(11) Uani 0.444(7) 1 d D U P A 1
F3A F 0.2078(11) 0.1450(10) 0.3938(17) 0.401(10) Uani 0.556(7) 1 d D U P A 2
O1 O 0.1131(4) 0.4231(5) 0.3591(4) 0.125(3) Uani 1 1 d D U . . .
O2 O 0.0565(4) 0.3388(5) 0.4291(5) 0.155(4) Uani 1 1 d D U . . .
O3 O 0.0490(5) 0.5000 0.2934(5) 0.108(4) Uani 1 2 d S TU P . .
O4 O 0.1671(4) 0.5000 0.4388(6) 0.106(4) Uani 1 2 d S TU P . .
O5 O 0.0752(6) 0.4446(7) 0.5000 0.112(4) Uani 1 2 d S TU P . .
O6 O 0.0000 0.4458(6) 0.4095(7) 0.094(3) Uani 1 2 d S TU P . .
N1 N -0.0523(3) 0.5000 0.0757(5) 0.179(9) Uani 0.5 2 d DS TU P B 2
C1 C 0.2008(5) 0.2376(5) 0.2745(6) 0.336(7) Uani 1 1 d D U . . .
C2 C 0.1645(6) 0.2220(5) 0.3304(6) 0.334(6) Uani 1 1 d D U . . .
H2 H 0.1625 0.1828 0.3458 0.400 Uiso 0.444(7) 1 calc R U P A 1
C3 C 0.1307(4) 0.2646(5) 0.3639(5) 0.308(6) Uani 1 1 d D U . . .
H3 H 0.1058 0.2542 0.4023 0.369 Uiso 1 1 calc R U . . .
C4 C 0.1337(4) 0.3218(5) 0.3413(6) 0.281(5) Uani 1 1 d D U . . .
C5 C 0.1701(5) 0.3375(5) 0.2855(6) 0.310(6) Uani 1 1 d D U . . .
H5 H 0.1720 0.3768 0.2704 0.372 Uiso 1 1 calc R U . . .
C6 C 0.2040(6) 0.2953(6) 0.2515(6) 0.335(6) Uani 1 1 d D U . . .
H6 H 0.2289 0.3058 0.2132 0.402 Uiso 0.556(7) 1 calc R U P A 2
C7 C 0.0968(4) 0.3657(6) 0.3790(6) 0.218(5) Uani 1 1 d D U . . .
C8 C 0.2442(8) 0.3104(8) 0.1906(9) 0.357(8) Uani 0.444(7) 1 d D U P A 1
C8A C 0.1591(8) 0.1605(6) 0.3582(9) 0.358(7) Uani 0.556(7) 1 d D U P A 2
C9 C 0.0000 0.5000 0.2667(6) 0.166(8) Uani 1 4 d DS TU P . .
C10 C 0.0000 0.5000 0.1872(4) 0.171(8) Uani 1 4 d DS TU P . .
C11 C 0.05236(16) 0.5000 0.1501(4) 0.177(7) Uani 1 2 d DS TU P . .
H11 H 0.0881(4) 0.5000 0.1754(9) 0.212 Uiso 1 2 d DS U P . .
C12 C 0.0523(3) 0.5000 0.0757(5) 0.178(8) Uani 0.5 2 d DS TU P B 1
H12 H 0.0880(4) 0.5000 0.0503(9) 0.213 Uiso 0.5 2 d DS U P C 1
C13 C 0.0000 0.5000 0.0395(2) 0.179(8) Uani 1 4 d DS TU P . .
C14 C 0.1886(6) 0.5000 0.5000 0.146(7) Uani 1 4 d DS TU P . .
C15 C 0.2537(5) 0.5000 0.5000 0.164(7) Uani 1 4 d DS TU P . .
C16 C 0.2839(5) 0.5000 0.4355(2) 0.187(6) Uani 1 2 d DS TU P . .
H16 H 0.2633 0.5000 0.3915 0.224 Uiso 1 2 calc R U P . .
C17 C 0.3444(4) 0.5000 0.4355(2) 0.207(7) Uani 1 2 d DS TU P . .
H17 H 0.3650 0.5000 0.3915 0.249 Uiso 1 2 calc DR U P . .
C18 C 0.3747(4) 0.5000 0.5000 0.216(8) Uani 1 4 d DS TU P . .
C19 C 0.43992(18) 0.5000 0.5000 0.220(8) Uani 1 4 d DS TU P F .
F1A F 0.1507(16) 0.1215(7) 0.3069(12) 0.394(11) Uani 0.556(7) 1 d D U P A 2
F2 F 0.2815(13) 0.2666(13) 0.1769(17) 0.392(11) Uani 0.444(7) 1 d D U P A 1
C20A C 0.46971(19) 0.5000 0.4354(2) 0.219(9) Uani 0.3333 2 d DS TU P . .
H20A H 0.4531(4) 0.5000 0.3901(3) 0.263 Uiso 0.25 2 d DS U P D 2
C20 C 0.46861(19) 0.54844(19) 0.4694(3) 0.223(9) Uani 0.3333 1 d D U P F .
H20 H 0.4487(7) 0.5797(4) 0.4497(6) 0.268 Uiso 0.25 1 d D U P E 2
N2 N 0.4367(8) 0.5985(6) 0.4379(7) 0.242(13) Uani 0.0833 1 d D U P F 1
H2A H 0.4202 0.6243 0.4660 0.290 Uiso 0.0833 1 calc R U P F 1
H2B H 0.4343 0.6022 0.3911 0.290 Uiso 0.0833 1 calc R U P F 1
N2A N 0.4370(8) 0.5000 0.3654(7) 0.222(13) Uani 0.0833 2 d DS TU P G 1
H2A2 H 0.4395(4) 0.5322(7) 0.3403(8) 0.266 Uiso 0.0833 1 d D U P H 1

loop_
_atom_site_aniso_label
_atom_site_aniso_U_11
_atom_site_aniso_U_22
_atom_site_aniso_U_33
_atom_site_aniso_U_23
_atom_site_aniso_U_13
_atom_site_aniso_U_12
Zr1 0.0385(6) 0.1255(12) 0.0341(6) 0.000 0.0045(5) 0.000
Zr2 0.0634(12) 0.0977(16) 0.0606(12) 0.000 0.000 0.000
F1 0.46(2) 0.343(19) 0.40(2) 0.00(2) 0.137(18) 0.068(17)
F2A 0.47(2) 0.33(2) 0.40(2) 0.008(17) 0.146(17) 0.08(2)
F3 0.46(2) 0.36(2) 0.364(17) 0.027(19) 0.123(16) 0.10(2)
F3A 0.47(2) 0.336(19) 0.40(2) 0.028(18) 0.071(17) 0.120(19)
O1 0.102(6) 0.181(8) 0.092(6) -0.037(5) 0.011(4) 0.046(5)
O2 0.150(9) 0.149(6) 0.166(9) -0.049(6) 0.025(7) 0.062(6)
O3 0.082(7) 0.216(13) 0.026(4) 0.000 -0.002(4) 0.000
O4 0.038(4) 0.217(12) 0.064(6) 0.000 -0.003(4) 0.000
O5 0.129(9) 0.173(10) 0.033(5) 0.000 0.000 -0.058(8)
O6 0.050(5) 0.120(8) 0.112(9) 0.031(7) 0.000 0.000
N1 0.096(12) 0.40(2) 0.039(10) 0.000 -0.004(8) 0.000
C1 0.383(14) 0.284(11) 0.341(14) -0.030(11) 0.133(10) 0.126(12)
C2 0.384(13) 0.273(10) 0.344(13) -0.023(11) 0.130(10) 0.125(11)
C3 0.346(13) 0.259(10) 0.319(13) -0.020(11) 0.113(10) 0.114(11)
C4 0.307(11) 0.253(10) 0.283(11) -0.025(10) 0.098(9) 0.100(10)
C5 0.347(13) 0.275(11) 0.307(13) -0.022(11) 0.127(9) 0.112(11)
C6 0.377(13) 0.293(12) 0.335(13) -0.024(11) 0.141(10) 0.128(12)
C7 0.224(10) 0.216(9) 0.213(10) -0.023(9) 0.050(8) 0.064(8)
C8 0.401(16) 0.319(14) 0.351(16) -0.017(13) 0.150(12) 0.118(13)
C8A 0.423(16) 0.282(11) 0.369(16) -0.014(12) 0.117(13) 0.119(13)
C9 0.092(12) 0.38(2) 0.025(8) 0.000 0.000 0.000
C10 0.094(10) 0.39(2) 0.032(8) 0.000 0.000 0.000
C11 0.097(9) 0.39(2) 0.040(7) 0.000 0.005(5) 0.000
C12 0.096(10) 0.40(2) 0.039(8) 0.000 0.005(6) 0.000
C13 0.097(11) 0.40(2) 0.041(8) 0.000 0.000 0.000
C14 0.118(8) 0.184(10) 0.138(9) 0.000 0.000 0.000
C15 0.124(8) 0.216(9) 0.153(9) 0.000 0.000 0.000
C16 0.106(8) 0.288(12) 0.167(11) 0.000 0.005(6) 0.000
C17 0.106(9) 0.333(13) 0.183(12) 0.000 0.001(6) 0.000
C18 0.106(10) 0.349(15) 0.193(14) 0.000 0.000 0.000
C19 0.108(11) 0.347(16) 0.204(15) 0.000 0.000 0.000
F1A 0.49(2) 0.299(14) 0.40(2) -0.031(17) 0.105(18) 0.07(2)
F2 0.41(2) 0.37(2) 0.40(2) -0.03(2) 0.172(17) 0.142(18)
C20A 0.109(12) 0.344(17) 0.204(16) 0.000 0.002(6) 0.000
C20 0.116(12) 0.345(17) 0.209(16) -0.001(6) -0.001(7) -0.007(6)
N2 0.178(18) 0.320(17) 0.227(19) -0.008(11) -0.006(14) -0.008(12)
N2A 0.11(2) 0.35(3) 0.204(18) 0.000 0.000(15) 0.000

loop_
_atom_type_symbol
_atom_type_description
_atom_type_scat_dispersion_real
_atom_type_scat_dispersion_imag
_atom_type_scat_source
C C 0.0181 0.0091 'International Tables Vol C Tables 4.2.6.8 and 6.1.1.4'
H H 0.0000 0.0000 'International Tables Vol C Tables 4.2.6.8 and 6.1.1.4'
N N 0.0311 0.0180 'International Tables Vol C Tables 4.2.6.8 and 6.1.1.4'
O O 0.0492 0.0322 'International Tables Vol C Tables 4.2.6.8 and 6.1.1.4'
Zr Zr -0.1862 2.2449 'International Tables Vol C Tables 4.2.6.8 and 6.1.1.4'
F F 0.0727 0.0534 'International Tables Vol C Tables 4.2.6.8 and 6.1.1.4'

loop_
_geom_angle_atom_site_label_1
_geom_angle_atom_site_label_2
_geom_angle_atom_site_label_3
_geom_angle
_geom_angle_site_symmetry_1
_geom_angle_site_symmetry_3
O6 Zr1 O6 71.4(6) 3_565 .
O6 Zr1 O5 68.6(4) 3_565 5_566
O6 Zr1 O5 109.0(5) . 5_566
O6 Zr1 O5 109.0(5) 3_565 .
O6 Zr1 O5 68.6(4) . .
O5 Zr1 O5 72.6(6) 5_566 .
O6 Zr1 O1 144.3(4) 3_565 .
O6 Zr1 O1 81.8(4) . .
O5 Zr1 O1 144.9(4) 5_566 .
O5 Zr1 O1 81.4(4) . .
O6 Zr1 O1 81.8(4) 3_565 14_565
O6 Zr1 O1 144.3(4) . 14_565
O5 Zr1 O1 81.4(4) 5_566 14_565
O5 Zr1 O1 144.9(4) . 14_565
O1 Zr1 O1 109.7(6) . 14_565
O6 Zr1 O4 140.9(3) 3_565 .
O6 Zr1 O4 140.8(3) . .
O5 Zr1 O4 77.5(4) 5_566 .
O5 Zr1 O4 77.5(4) . .
O1 Zr1 O4 74.1(3) . .
O1 Zr1 O4 74.1(3) 14_565 .
O6 Zr1 O3 78.3(4) 3_565 .
O6 Zr1 O3 78.3(4) . .
O5 Zr1 O3 140.7(3) 5_566 .
O5 Zr1 O3 140.7(3) . .
O1 Zr1 O3 73.3(3) . .
O1 Zr1 O3 73.3(3) 14_565 .
O4 Zr1 O3 121.7(4) . .
O6 Zr1 Zr1 35.7(3) 3_565 3_565
O6 Zr1 Zr1 35.7(3) . 3_565
O5 Zr1 Zr1 89.9(4) 5_566 3_565
O5 Zr1 Zr1 89.9(4) . 3_565
O1 Zr1 Zr1 113.6(2) . 3_565
O1 Zr1 Zr1 113.6(2) 14_565 3_565
O4 Zr1 Zr1 164.3(3) . 3_565
O3 Zr1 Zr1 74.0(3) . 3_565
O6 Zr1 Zr1 88.7(3) 3_565 11_556
O6 Zr1 Zr1 88.7(3) . 11_556
O5 Zr1 Zr1 36.3(3) 5_566 11_556
O5 Zr1 Zr1 36.3(3) . 11_556
O1 Zr1 Zr1 114.4(2) . 11_556
O1 Zr1 Zr1 114.4(2) 14_565 11_556
O4 Zr1 Zr1 74.3(3) . 11_556
O3 Zr1 Zr1 164.0(3) . 11_556
Zr1 Zr1 Zr1 90.0 3_565 11_556
O6 Zr1 Zr2 90.2(3) 3_565 .
O6 Zr1 Zr2 34.0(3) . .
O5 Zr1 Zr2 91.3(4) 5_566 .
O5 Zr1 Zr2 34.6(3) . .
O1 Zr1 Zr2 79.6(3) . .
O1 Zr1 Zr2 170.7(3) 14_565 .
O4 Zr1 Zr2 110.03(19) . .
O3 Zr1 Zr2 109.87(19) . .
Zr1 Zr1 Zr2 60.32(2) 3_565 .
Zr1 Zr1 Zr2 60.31(2) 11_556 .
O6 Zr1 Zr2 34.0(3) 3_565 9_566
O6 Zr1 Zr2 90.2(3) . 9_566
O5 Zr1 Zr2 34.6(3) 5_566 9_566
O5 Zr1 Zr2 91.3(4) . 9_566
O1 Zr1 Zr2 170.7(3) . 9_566
O1 Zr1 Zr2 79.6(3) 14_565 9_566
O4 Zr1 Zr2 110.03(19) . 9_566
O3 Zr1 Zr2 109.87(19) . 9_566
Zr1 Zr1 Zr2 60.32(2) 3_565 9_566
Zr1 Zr1 Zr2 60.31(2) 11_556 9_566
Zr2 Zr1 Zr2 91.10(6) . 9_566
O6 Zr2 O6 106.8(8) . 11_556
O6 Zr2 O5 69.8(3) . 13
O6 Zr2 O5 69.8(3) 11_556 13
O6 Zr2 O5 69.8(3) . .
O6 Zr2 O5 69.8(3) 11_556 .
O5 Zr2 O5 109.3(9) 13 .
O6 Zr2 O2 81.1(4) . .
O6 Zr2 O2 143.6(2) 11_556 .
O5 Zr2 O2 142.6(2) 13 .
O5 Zr2 O2 80.6(4) . .
O6 Zr2 O2 81.1(4) . 13
O6 Zr2 O2 143.6(2) 11_556 13
O5 Zr2 O2 80.6(4) 13 13
O5 Zr2 O2 142.6(2) . 13
O2 Zr2 O2 71.9(5) . 13
O6 Zr2 O2 143.6(2) . 11_556
O6 Zr2 O2 81.1(4) 11_556 11_556
O5 Zr2 O2 142.6(2) 13 11_556
O5 Zr2 O2 80.6(4) . 11_556
O2 Zr2 O2 73.4(5) . 11_556
O2 Zr2 O2 113.9(7) 13 11_556
O6 Zr2 O2 143.6(2) . 6_556
O6 Zr2 O2 81.1(4) 11_556 6_556
O5 Zr2 O2 80.6(4) 13 6_556
O5 Zr2 O2 142.6(2) . 6_556
O2 Zr2 O2 113.9(7) . 6_556
O2 Zr2 O2 73.4(5) 13 6_556
O2 Zr2 O2 71.9(5) 11_556 6_556
O6 Zr2 Zr1 88.4(3) . 11_556
O6 Zr2 Zr1 34.59(19) 11_556 11_556
O5 Zr2 Zr1 89.5(4) 13 11_556
O5 Zr2 Zr1 35.2(2) . 11_556
O2 Zr2 Zr1 113.3(3) . 11_556
O2 Zr2 Zr1 167.5(4) 13 11_556
O2 Zr2 Zr1 78.6(3) 11_556 11_556
O2 Zr2 Zr1 112.6(3) 6_556 11_556
O6 Zr2 Zr1 88.4(3) . 9_566
O6 Zr2 Zr1 34.59(19) 11_556 9_566
O5 Zr2 Zr1 35.2(2) 13 9_566
O5 Zr2 Zr1 89.5(4) . 9_566
O2 Zr2 Zr1 167.5(4) . 9_566
O2 Zr2 Zr1 113.3(3) 13 9_566
O2 Zr2 Zr1 112.6(3) 11_556 9_566
O2 Zr2 Zr1 78.6(3) 6_556 9_566
Zr1 Zr2 Zr1 59.35(5) 11_556 9_566
O6 Zr2 Zr1 34.59(19) . 3_565
O6 Zr2 Zr1 88.4(3) 11_556 3_565
O5 Zr2 Zr1 35.2(2) 13 3_565
O5 Zr2 Zr1 89.5(4) . 3_565
O2 Zr2 Zr1 112.6(3) . 3_565
O2 Zr2 Zr1 78.6(3) 13 3_565
O2 Zr2 Zr1 167.5(4) 11_556 3_565
O2 Zr2 Zr1 113.3(3) 6_556 3_565
Zr1 Zr2 Zr1 88.90(6) 11_556 3_565
Zr1 Zr2 Zr1 59.37(5) 9_566 3_565
O6 Zr2 Zr1 34.59(19) . .
O6 Zr2 Zr1 88.4(3) 11_556 .
O5 Zr2 Zr1 89.5(4) 13 .
O5 Zr2 Zr1 35.2(2) . .
O2 Zr2 Zr1 78.6(3) . .
O2 Zr2 Zr1 112.6(3) 13 .
O2 Zr2 Zr1 113.3(3) 11_556 .
O2 Zr2 Zr1 167.5(4) 6_556 .
Zr1 Zr2 Zr1 59.37(5) 11_556 .
Zr1 Zr2 Zr1 88.90(6) 9_566 .
Zr1 Zr2 Zr1 59.35(5) 3_565 .
C7 O1 Zr1 123.1(7) . .
C7 O2 Zr2 121.7(8) . .
C9 O3 Zr1 129.8(9) . .
C14 O4 Zr1 129.2(9) . .
Zr2 O5 Zr1 110.1(4) . 11_556
Zr2 O5 Zr1 110.1(4) . .
Zr1 O5 Zr1 107.4(6) 11_556 .
Zr2 O6 Zr1 111.4(4) . 3_565
Zr2 O6 Zr1 111.4(4) . .
Zr1 O6 Zr1 108.5(6) 3_565 .
C13 N1 C11 119.4(5) . 3_565
C2 C1 C6 120.6(5) . .
C2 C1 C1 130.7(8) . 7
C6 C1 C1 108.5(9) . 7
C1 C2 C3 119.4(5) . .
C1 C2 C8A 123.3(8) . .
C3 C2 C8A 117.3(8) . .
C1 C2 H2 120.3 . .
C3 C2 H2 120.3 . .
C4 C3 C2 120.2(5) . .
C4 C3 H3 119.9 . .
C2 C3 H3 119.9 . .
C3 C4 C5 120.5(5) . .
C3 C4 C7 118.2(8) . .
C5 C4 C7 121.3(8) . .
C4 C5 C6 119.9(5) . .
C4 C5 H5 120.1 . .
C6 C5 H5 120.1 . .
C5 C6 C1 119.4(5) . .
C5 C6 C8 121.7(8) . .
C1 C6 C8 118.9(8) . .
C5 C6 H6 120.3 . .
C1 C6 H6 120.3 . .
O1 C7 O2 137.0(11) . .
O1 C7 C4 110.8(9) . .
O2 C7 C4 112.0(9) . .
F3 C8 F1 108.9(12) . .
F3 C8 F2 106.9(11) . .
F1 C8 F2 106.1(11) . .
F3 C8 C6 112.0(10) . .
F1 C8 C6 111.5(10) . .
F2 C8 C6 111.2(9) . .
F1A C8A F2A 108.1(11) . .
F1A C8A F3A 107.4(11) . .
F2A C8A F3A 106.4(11) . .
F1A C8A C2 113.4(10) . .
F2A C8A C2 110.8(9) . .
F3A C8A C2 110.4(9) . .
O3 C9 O3 132.3(14) 3_565 .
O3 C9 C10 113.8(7) 3_565 .
O3 C9 C10 113.8(7) . .
C11 C10 C11 120.2(5) 3_565 .
C11 C10 C9 119.9(3) 3_565 .
C11 C10 C9 119.9(3) . .
N1 C11 C10 119.8(5) 3_565 .
C12 C11 C10 119.9(4) . .
N1 C11 H11 120.0(12) 3_565 .
C12 C11 H11 120.0(11) . .
C10 C11 H11 120.2(11) . .
C13 C12 C11 119.3(5) . .
C13 C12 H12 120.6(12) . .
C11 C12 H12 120.0(12) . .
N1 C13 N1 121.3(6) 3_565 .
C12 C13 C12 121.4(6) 3_565 .
N1 C13 C13 119.3(3) 3_565 5_565
N1 C13 C13 119.3(3) . 5_565
C12 C13 C13 119.3(3) 3_565 5_565
C12 C13 C13 119.3(3) . 5_565
O4 C14 O4 133.0(15) . 11_556
O4 C14 C15 113.5(8) . .
O4 C14 C15 113.5(8) 11_556 .
C16 C15 C16 120.1(7) 5_566 .
C16 C15 C14 120.0(3) 5_566 .
C16 C15 C14 120.0(3) . .
C15 C16 C17 120.0(5) . .
C15 C16 H16 120.0 . .
C17 C16 H16 120.0 . .
C18 C17 C16 120.0(4) . .
C18 C17 H17 120.0 . .
C16 C17 H17 120.0 . .
C17 C18 C17 119.9(6) . 5_566
C17 C18 C19 120.0(3) . .
C17 C18 C19 120.0(3) 5_566 .
C20A C19 C20A 120.7(5) 5_566 .
C20A C19 C20 96.9(3) 5_566 14_565
C20A C19 C20 54.5(2) . 14_565
C20A C19 C20 54.5(2) 5_566 11_556
C20A C19 C20 96.9(3) . 11_556
C20 C19 C20 124.4(4) 14_565 11_556
C20A C19 C20 96.9(3) 5_566 .
C20A C19 C20 54.5(2) . .
C20 C19 C20 103.9(4) 14_565 .
C20 C19 C20 47.6(4) 11_556 .
C20A C19 C20 54.5(2) 5_566 5_566
C20A C19 C20 96.9(3) . 5_566
C20 C19 C20 47.6(4) 14_565 5_566
C20 C19 C20 103.9(4) 11_556 5_566
C20 C19 C20 124.4(4) . 5_566
C20A C19 C18 119.6(2) 5_566 .
C20A C19 C18 119.6(2) . .
C20 C19 C18 117.8(2) 14_565 .
C20 C19 C18 117.8(2) 11_556 .
C20 C19 C18 117.8(2) . .
C20 C19 C18 117.8(2) 5_566 .
C20 C20A C20 120.7(5) 14_565 .
C20 C20A C19 63.9(3) 14_565 .
C20 C20A C19 63.9(3) . .
C20 C20A C20A 91.1(3) 14_565 3_665
C20 C20A C20A 91.1(3) . 3_665
C19 C20A C20A 119.6(2) . 3_665
C20 C20A N2A 114.8(3) 14_565 .
C20 C20A N2A 114.8(3) . .
C19 C20A N2A 120.5(9) . .
C20A C20A N2A 119.9(8) 3_665 .
C20 C20A C20 110.9(3) 14_565 13_655
C20 C20A C20 49.0(3) . 13_655
C19 C20A C20 94.5(3) . 13_655
C20A C20A C20 42.10(19) 3_665 13_655
N2A C20A C20 131.1(6) . 13_655
C20 C20A C20 49.0(3) 14_565 3_665
C20 C20A C20 110.9(3) . 3_665
C19 C20A C20 94.5(3) . 3_665
C20A C20A C20 42.10(19) 3_665 3_665
N2A C20A C20 131.1(6) . 3_665
C20 C20A C20 71.3(3) 13_655 3_665
C20 C20A H20A 116.3(3) 14_565 .
C20 C20A H20A 116.3(3) . .
C19 C20A H20A 126.1(9) . .
C20A C20A H20A 114.3(8) 3_665 .
C20 C20A H20A 127.4(6) 13_655 .
C20 C20A H20A 127.4(5) 3_665 .
C20 C20 C20A 119.6(2) 11_556 .
C20 C20 C19 66.2(2) 11_556 .
C20A C20 C19 61.6(3) . .
C20 C20 C20 90.000(2) 11_556 13_655
C20A C20 C20 88.9(3) . 13_655
C19 C20 C20 117.8(2) . 13_655
C20 C20 N2 113.3(4) 11_556 .
C20A C20 N2 119.1(4) . .
C19 C20 N2 122.6(10) . .
C20 C20 N2 119.6(9) 13_655 .
C20 C20 C20 51.7(3) 11_556 6_656
C20A C20 C20 106.9(3) . 6_656
C19 C20 C20 96.7(3) . 6_656
C20 C20 C20 38.3(3) 13_655 6_656
N2 C20 C20 129.3(7) . 6_656
C20 C20 C20A 109.37(18) 11_556 3_665
C20A C20 C20A 46.8(3) . 3_665
C19 C20 C20A 91.2(3) . 3_665
C20 C20 C20A 42.10(19) 13_655 3_665
N2 C20 C20A 133.3(6) . 3_665
C20 C20 C20A 67.9(2) 6_656 3_665
C20 C20 H20 113.4(5) 11_556 .
C20A C20 H20 119.1(5) . .
C19 C20 H20 122.7(12) . .
C20 C20 H20 119.6(12) 13_655 .
C20 C20 H20 129.3(9) 6_656 .
C20A C20 H20 133.3(8) 3_665 .
C20 N2 H2A 120.0 . .
C20 N2 H2B 120.0 . .
H2A N2 H2B 120.0 . .
C20A N2A H2A2 115.4(12) . .

loop_
_geom_bond_atom_site_label_1
_geom_bond_atom_site_label_2
_geom_bond_distance
_geom_bond_site_symmetry_2
Zr1 O6 2.141(8) 3_565
Zr1 O6 2.141(8) .
Zr1 O5 2.157(9) 5_566
Zr1 O5 2.157(9) .
Zr1 O1 2.167(9) .
Zr1 O1 2.167(9) 14_565
Zr1 O4 2.194(10) .
Zr1 O3 2.210(10) .
Zr1 Zr1 3.476(2) 3_565
Zr1 Zr1 3.477(2) 11_556
Zr1 Zr2 3.5105(18) .
Zr1 Zr2 3.5105(18) 9_566
Zr2 O6 2.107(12) .
Zr2 O6 2.107(12) 11_556
Zr2 O5 2.125(12) 13
Zr2 O5 2.125(12) .
Zr2 O2 2.217(9) .
Zr2 O2 2.217(9) 13
Zr2 O2 2.217(9) 11_556
Zr2 O2 2.217(9) 6_556
Zr2 Zr1 3.5104(18) 11_556
Zr2 Zr1 3.5104(18) 9_566
Zr2 Zr1 3.5104(18) 3_565
F1 C8 1.339(9) .
F2A C8A 1.350(9) .
F3 C8 1.336(9) .
F3A C8A 1.352(9) .
O1 C7 1.424(13) .
O2 C7 1.458(13) .
O3 C9 1.235(12) .
O4 C14 1.248(12) .
O5 Zr1 2.157(9) 11_556
O6 Zr1 2.141(8) 3_565
N1 C13 1.383(7) .
N1 C11 1.391(7) 3_565
C1 C2 1.387(7) .
C1 C6 1.401(8) .
C1 C1 1.509(9) 7
C2 C3 1.400(8) .
C2 C8A 1.514(9) .
C2 H2 0.9500 .
C3 C4 1.386(8) .
C3 H3 0.9500 .
C4 C5 1.387(8) .
C4 C7 1.499(9) .
C5 C6 1.400(8) .
C5 H5 0.9500 .
C6 C8 1.509(9) .
C6 H6 0.9500 .
C8 F2 1.351(9) .
C8A F1A 1.328(9) .
C9 O3 1.235(12) 3_565
C9 C10 1.487(10) .
C10 C11 1.392(5) 3_565
C10 C11 1.392(5) .
C11 N1 1.391(7) 3_565
C11 C12 1.391(7) .
C11 H11 0.9500(10) .
C12 C13 1.384(7) .
C12 H12 0.9500(10) .
C13 N1 1.383(7) 3_565
C13 C12 1.384(7) 3_565
C13 C13 1.476(9) 5_565
C14 O4 1.248(12) 11_556
C14 C15 1.500(10) .
C15 C16 1.392(6) 5_566
C15 C16 1.392(6) .
C16 C17 1.395(7) .
C16 H16 0.9500 .
C17 C18 1.394(6) .
C17 H17 0.9500 .
C18 C17 1.394(6) 5_566
C18 C19 1.503(9) .
C19 C20A 1.389(5) 5_566
C19 C20A 1.389(5) .
C19 C20 1.418(5) 14_565
C19 C20 1.418(5) 11_556
C19 C20 1.418(5) .
C19 C20 1.418(5) 5_566
C20A C20 1.285(5) 14_565
C20A C20 1.285(5) .
C20A C20A 1.396(9) 3_665
C20A N2A 1.511(9) .
C20A C20 1.916(5) 13_655
C20A C20 1.916(5) 3_665
C20A H20A 0.9300(10) .
C20 C20 1.143(10) 11_556
C20 C20 1.447(9) 13_655
C20 N2 1.489(9) .
C20 C20 1.844(9) 6_656
C20 C20A 1.916(5) 3_665
C20 H20 0.9300(10) .
N2 H2A 0.8800 .
N2 H2B 0.8800 .
N2A H2A2 0.8800(10) .
